data_4115603
loop_
_publ_author_name
'Kui Chen'
'Lawrence Que'

_publ_section_title
;
 Stereospecific Alkane Hydroxylation by Non-Heme Iron Catalysts:
 Mechanistic Evidence for an FeVO Active Species
;
_journal_name_full 'Journal of the American Chemical Society'
_journal_page_first 6327
_journal_page_last 6337
_journal_paper_doi 10.1021/ja010310x
_journal_volume 123
_journal_year 2001
_chemical_compound_source 'K. Chen / Prof. L. Que'
_chemical_formula_sum 'C26 H24 Cl2 Fe N4 O9'
_chemical_formula_weight 663.24
_chemical_name_common 97277
_chemical_name_systematic
; 
 ? 
;
_space_group_IT_number 14
_symmetry_cell_setting monoclinic
_symmetry_space_group_name_Hall '-P 2yn'
_symmetry_space_group_name_H-M 'P 1 21/n 1'
_atom_sites_solution_hydrogens geom
_atom_sites_solution_primary direct
_atom_sites_solution_secondary difmap
_audit_creation_method SHELXL
_cell_angle_alpha 90.00
_cell_angle_beta 101.619(1)
_cell_angle_gamma 90.00
_cell_formula_units_Z 4
_cell_length_a 10.0336(2)
_cell_length_b 16.0283(4)
_cell_length_c 17.3444(2)
_cell_measurement_temperature 173(2)
_cell_volume 2732.20(9)
_computing_structure_refinement 'SHELXL-93 (Sheldrick, 1993)'
_computing_structure_solution 'SHELXS-86 (Sheldrick, 1990)'
_diffrn_ambient_temperature 173(2)
_diffrn_radiation_monochromator graphite
_diffrn_radiation_source 'fine-focus sealed tube'
_diffrn_radiation_type MoK\a
_diffrn_radiation_wavelength 0.71073
_diffrn_reflns_av_R_equivalents 0.0559
_diffrn_reflns_av_sigmaI/netI 0.1062
_diffrn_reflns_limit_h_max 11
_diffrn_reflns_limit_h_min -11
_diffrn_reflns_limit_k_max 19
_diffrn_reflns_limit_k_min 0
_diffrn_reflns_limit_l_max 20
_diffrn_reflns_limit_l_min 0
_diffrn_reflns_number 13043
_diffrn_reflns_theta_max 25.17
_diffrn_reflns_theta_min 1.75
_exptl_absorpt_coefficient_mu 0.810
_exptl_absorpt_correction_T_max 1.000
_exptl_absorpt_correction_T_min 0.632
_exptl_absorpt_correction_type 'SADABS (Sheldrick, 1996)'
_exptl_crystal_colour Yellow
_exptl_crystal_density_diffrn 1.612
_exptl_crystal_description Block
_exptl_crystal_F_000 1360
_exptl_crystal_size_max 0.12
_exptl_crystal_size_mid 0.10
_exptl_crystal_size_min 0.05
_refine_diff_density_max 0.413
_refine_diff_density_min -0.476
_refine_diff_density_rms 0.078
_refine_ls_extinction_method none
_refine_ls_goodness_of_fit_all 1.005
_refine_ls_goodness_of_fit_obs 1.171
_refine_ls_matrix_type full
_refine_ls_number_parameters 443
_refine_ls_number_reflns 4752
_refine_ls_number_restraints 128
_refine_ls_restrained_S_all 1.072
_refine_ls_restrained_S_obs 1.270
_refine_ls_R_factor_all 0.1299
_refine_ls_R_factor_obs 0.0614
_refine_ls_shift/esd_max 0.013
_refine_ls_shift/esd_mean 0.001
_refine_ls_structure_factor_coef Fsqd
_refine_ls_weighting_details 'w=1/[\s^2^(Fo^2^)+(0.0593P)^2^+0.0000P] where P=(Fo^2^+2Fc^2^)/3'
_refine_ls_weighting_scheme calc
_refine_ls_wR_factor_all 0.1437
_refine_ls_wR_factor_obs 0.1215
_reflns_number_observed 2690
_reflns_number_total 4752
_reflns_observed_criterion >2sigma(I)
_cod_data_source_file ja010310x_4.cif
_cod_data_source_block 97277
_cod_depositor_comments
;
The following automatic conversions were performed:

'_refine_ls_weighting_scheme' value 'calc
w=1/[\s^2^(Fo^2^)+(0.0593P)^2^+0.0000P] where P=(Fo^2^+2Fc^2^)/3' was
changed to 'calc'. New tag '_refine_ls_weighting_details' was
created. The value of the new tag was set to
'w=1/[\s^2^(Fo^2^)+(0.0593P)^2^+0.0000P] where P=(Fo^2^+2Fc^2^)/3'.

Automatic conversion script
Id: cif_fix_values 3143 2015-03-26 13:38:13Z robertas 
;
_cod_original_cell_volume 2732.19(9)
_cod_database_code 4115603

loop_
_symmetry_equiv_pos_as_xyz
'x, y, z'
'-x+1/2, y+1/2, -z+1/2'
'-x, -y, -z'
'x-1/2, -y-1/2, z-1/2'

loop_
_atom_site_aniso_label
_atom_site_aniso_U_11
_atom_site_aniso_U_22
_atom_site_aniso_U_33
_atom_site_aniso_U_23
_atom_site_aniso_U_13
_atom_site_aniso_U_12
Fe1 0.0382(5) 0.0412(4) 0.0270(4) 0.0037(3) 0.0017(3) -0.0015(4)
O1 0.053(3) 0.047(2) 0.035(2) 0.005(2) 0.010(2) -0.002(2)
O2 0.083(3) 0.069(3) 0.025(2) 0.013(2) -0.009(2) -0.026(2)
Cl1 0.040(3) 0.0458(9) 0.0240(8) 0.0019(7) 0.0117(15) 0.009(2)
O3 0.073(3) 0.050(2) 0.056(3) 0.016(2) 0.016(2) 0.000(2)
O4 0.119(11) 0.121(10) 0.066(8) -0.015(7) 0.019(9) 0.073(10)
O5 0.039(5) 0.097(7) 0.050(6) 0.023(5) 0.003(4) -0.007(4)
Cl1' 0.040(3) 0.0458(9) 0.0240(8) 0.0019(7) 0.0117(15) 0.009(2)
O3' 0.073(3) 0.050(2) 0.056(3) 0.016(2) 0.016(2) 0.000(2)
O4' 0.106(8) 0.081(7) 0.113(9) 0.036(6) 0.080(8) 0.047(6)
O5' 0.139(13) 0.077(9) 0.076(10) 0.019(7) -0.068(9) -0.082(9)
N1 0.046(3) 0.053(3) 0.030(3) 0.007(2) 0.011(2) -0.001(2)
C1 0.032(3) 0.064(4) 0.039(3) 0.014(3) 0.002(3) -0.003(3)
C2 0.043(4) 0.048(3) 0.034(3) 0.014(3) -0.003(3) 0.000(3)
C3 0.051(4) 0.069(4) 0.052(4) 0.005(3) -0.011(3) -0.016(3)
C4 0.074(6) 0.071(5) 0.053(5) 0.004(4) -0.032(4) -0.020(4)
C5 0.084(6) 0.047(4) 0.039(4) -0.002(3) -0.009(4) -0.006(3)
C6 0.058(4) 0.049(3) 0.028(3) 0.002(3) -0.004(3) -0.001(3)
N2 0.040(3) 0.047(3) 0.034(3) 0.007(2) -0.001(2) -0.004(2)
C7 0.042(4) 0.062(4) 0.040(4) 0.016(3) 0.010(3) 0.011(3)
C8 0.044(4) 0.043(3) 0.027(3) 0.002(2) 0.006(3) 0.002(3)
C9 0.043(3) 0.046(3) 0.031(3) 0.007(3) 0.002(3) 0.016(3)
C10 0.068(4) 0.039(3) 0.023(3) 0.005(2) 0.007(3) 0.001(3)
C11 0.050(4) 0.040(3) 0.025(3) -0.003(2) 0.007(3) -0.005(3)
C12 0.063(4) 0.047(3) 0.033(3) 0.005(3) 0.014(3) -0.002(3)
C13 0.063(5) 0.059(4) 0.042(4) 0.001(3) 0.022(3) -0.010(3)
C14 0.043(4) 0.067(4) 0.056(4) 0.004(3) 0.010(3) -0.005(3)
C15 0.044(4) 0.051(3) 0.042(4) 0.010(3) 0.007(3) -0.002(3)
C16 0.043(4) 0.034(3) 0.035(3) -0.002(2) 0.009(3) -0.009(3)
N3 0.037(3) 0.040(2) 0.030(3) 0.006(2) 0.002(2) 0.001(2)
C17 0.050(4) 0.067(4) 0.040(4) -0.001(3) 0.009(3) 0.000(3)
C18 0.063(4) 0.042(3) 0.026(3) 0.002(2) 0.000(3) 0.005(3)
C19 0.070(5) 0.065(4) 0.042(4) -0.006(3) 0.015(4) 0.014(4)
C20 0.088(5) 0.060(4) 0.041(4) -0.015(3) 0.010(4) 0.001(4)
C21 0.077(5) 0.052(4) 0.038(4) 0.000(3) 0.005(4) -0.011(3)
C22 0.098(6) 0.057(4) 0.042(4) -0.010(3) -0.005(4) -0.010(4)
C23 0.084(6) 0.063(4) 0.054(5) 0.004(4) -0.007(4) -0.024(4)
C24 0.062(4) 0.061(4) 0.045(4) 0.004(3) -0.005(3) -0.007(3)
C25 0.052(4) 0.053(4) 0.043(4) -0.003(3) -0.002(3) -0.010(3)
C26 0.047(4) 0.041(3) 0.034(3) 0.003(3) -0.003(3) -0.004(3)
N4 0.050(3) 0.045(3) 0.026(3) 0.006(2) 0.006(2) 0.005(2)
Cl2 0.0564(15) 0.0679(15) 0.0446(10) -0.0013(10) 0.0101(10) 0.0004(10)
O6 0.085(11) 0.140(12) 0.031(5) 0.018(6) 0.022(6) 0.020(9)
O7 0.111(9) 0.077(6) 0.098(9) 0.036(6) 0.043(8) -0.008(6)
O8 0.057(6) 0.160(15) 0.069(7) 0.001(8) -0.005(5) 0.033(6)
O9 0.081(10) 0.049(5) 0.130(10) -0.021(6) 0.011(9) 0.011(6)
Cl2' 0.0564(15) 0.0679(15) 0.0446(10) -0.0013(10) 0.0101(10) 0.0004(10)
O6' 0.043(8) 0.114(12) 0.060(7) -0.040(8) -0.002(6) 0.024(7)
O7' 0.244(26) 0.085(9) 0.081(9) 0.037(7) -0.002(13) -0.009(10)
O8' 0.095(8) 0.088(9) 0.087(9) -0.024(7) 0.033(7) -0.037(7)
O9' 0.034(6) 0.231(19) 0.087(11) -0.101(12) 0.012(6) -0.011(8)

loop_
_atom_site_label
_atom_site_type_symbol
_atom_site_fract_x
_atom_site_fract_y
_atom_site_fract_z
_atom_site_U_iso_or_equiv
_atom_site_thermal_displace_type
_atom_site_occupancy
_atom_site_calc_flag
_atom_site_refinement_flags
_atom_site_disorder_group
Fe1 Fe 0.74726(7) 0.37181(4) 0.14992(4) 0.0361(2) Uani 1 d . .
O1 O 0.5761(3) 0.4459(2) 0.1518(2) 0.0450(9) Uani 1 d . .
H1A H 0.5718(3) 0.4583(2) 0.1995(2) 0.054 Uiso 1 d R .
H1B H 0.5874(3) 0.4901(2) 0.1258(2) 0.054 Uiso 1 d R .
O2 O 0.7687(4) 0.4632(2) 0.0538(2) 0.0617(12) Uani 1 d D .
Cl1 Cl 0.7050(5) 0.4740(4) -0.0268(3) 0.0358(10) Uani 0.50 d PD 1
O3 O 0.7303(12) 0.5561(5) -0.0497(6) 0.0593(13) Uani 0.50 d PD 1
O4 O 0.7456(11) 0.4152(7) -0.0756(5) 0.102(5) Uani 0.50 d PD 1
O5 O 0.5633(5) 0.4653(6) -0.0272(5) 0.062(3) Uani 0.50 d PD 1
Cl1' Cl 0.7471(5) 0.4749(4) -0.0288(3) 0.0358(10) Uani 0.50 d PD 2
O3' O 0.7201(12) 0.5598(5) -0.0465(6) 0.0593(13) Uani 0.50 d PD 2
O4' O 0.8720(9) 0.4520(5) -0.0480(6) 0.092(4) Uani 0.50 d PD 2
O5' O 0.6417(11) 0.4240(6) -0.0662(5) 0.110(5) Uani 0.50 d PD 2
N1 N 0.9532(4) 0.3250(3) 0.1502(2) 0.0423(11) Uani 1 d . .
C1 C 1.0435(5) 0.3994(3) 0.1571(3) 0.0459(14) Uani 1 d . .
H1C H 1.0317(5) 0.4278(3) 0.1055(3) 0.055 Uiso 1 calc R .
H1D H 1.1397(5) 0.3816(3) 0.1727(3) 0.055 Uiso 1 calc R .
C2 C 1.0102(6) 0.4586(3) 0.2172(3) 0.0434(14) Uani 1 d . .
C3 C 1.1073(7) 0.5113(4) 0.2607(4) 0.060(2) Uani 1 d . .
H3B H 1.1990(7) 0.5098(4) 0.2541(4) 0.072 Uiso 1 calc R .
C4 C 1.0680(8) 0.5656(4) 0.3133(4) 0.072(2) Uani 1 d . .
H4B H 1.1325(8) 0.6021(4) 0.3438(4) 0.087 Uiso 1 calc R .
C5 C 0.9357(8) 0.5666(3) 0.3215(4) 0.060(2) Uani 1 d . .
H5B H 0.9071(8) 0.6039(3) 0.3575(4) 0.072 Uiso 1 calc R .
C6 C 0.8436(6) 0.5127(3) 0.2766(3) 0.0469(14) Uani 1 d . .
H6A H 0.7517(6) 0.5130(3) 0.2828(3) 0.056 Uiso 1 calc R .
N2 N 0.8806(5) 0.4600(2) 0.2246(3) 0.0417(11) Uani 1 d . .
C7 C 0.9956(5) 0.2712(3) 0.2214(3) 0.0479(15) Uani 1 d . .
H7A H 1.0629(5) 0.3023(3) 0.2605(3) 0.057 Uiso 1 calc R .
H7B H 1.0417(5) 0.2211(3) 0.2061(3) 0.057 Uiso 1 calc R .
C8 C 0.8803(6) 0.2431(3) 0.2606(3) 0.0380(13) Uani 1 d . .
C9 C 0.9139(6) 0.1818(3) 0.3195(3) 0.0405(13) Uani 1 d . .
H9A H 1.0028(6) 0.1585(3) 0.3314(3) 0.049 Uiso 1 calc R .
C10 C 0.8179(6) 0.1566(3) 0.3585(3) 0.0439(14) Uani 1 d . .
H10A H 0.8392(6) 0.1158(3) 0.3989(3) 0.053 Uiso 1 calc R .
C11 C 0.6865(6) 0.1907(3) 0.3396(3) 0.0387(13) Uani 1 d . .
C12 C 0.5797(6) 0.1660(3) 0.3766(3) 0.0470(15) Uani 1 d . .
H12A H 0.5956(6) 0.1239(3) 0.4159(3) 0.056 Uiso 1 calc R .
C13 C 0.4551(7) 0.2013(3) 0.3568(3) 0.053(2) Uani 1 d . .
H13A H 0.3841(7) 0.1838(3) 0.3820(3) 0.063 Uiso 1 calc R .
C14 C 0.4309(6) 0.2633(4) 0.2996(4) 0.055(2) Uani 1 d . .
H14A H 0.3435(6) 0.2885(4) 0.2865(4) 0.066 Uiso 1 calc R .
C15 C 0.5310(6) 0.2882(3) 0.2622(3) 0.0458(14) Uani 1 d . .
H15A H 0.5125(6) 0.3304(3) 0.2230(3) 0.055 Uiso 1 calc R .
C16 C 0.6605(5) 0.2527(3) 0.2806(3) 0.0373(13) Uani 1 d . .
N3 N 0.7600(4) 0.2786(2) 0.2420(2) 0.0365(10) Uani 1 d . .
C17 C 0.9516(6) 0.2798(4) 0.0761(3) 0.053(2) Uani 1 d . .
H17A H 1.0237(6) 0.2367(4) 0.0850(3) 0.063 Uiso 1 calc R .
H17B H 0.9723(6) 0.3194(4) 0.0363(3) 0.063 Uiso 1 calc R .
C18 C 0.8163(6) 0.2388(3) 0.0447(3) 0.0448(14) Uani 1 d . .
C19 C 0.8123(7) 0.1691(4) -0.0059(4) 0.059(2) Uani 1 d . .
H19A H 0.8939(7) 0.1477(4) -0.0181(4) 0.070 Uiso 1 calc R .
C20 C 0.6917(8) 0.1333(4) -0.0365(4) 0.064(2) Uani 1 d . .
H20A H 0.6878(8) 0.0870(4) -0.0710(4) 0.076 Uiso 1 calc R .
C21 C 0.5718(7) 0.1647(4) -0.0173(3) 0.056(2) Uani 1 d . .
C22 C 0.4424(8) 0.1277(4) -0.0434(4) 0.069(2) Uani 1 d . .
H22A H 0.4347(8) 0.0799(4) -0.0763(4) 0.082 Uiso 1 calc R .
C23 C 0.3304(8) 0.1587(4) -0.0226(4) 0.070(2) Uani 1 d . .
H23A H 0.2452(8) 0.1318(4) -0.0400(4) 0.084 Uiso 1 calc R .
C24 C 0.3381(7) 0.2304(4) 0.0244(3) 0.058(2) Uani 1 d . .
H24A H 0.2584(7) 0.2525(4) 0.0386(3) 0.070 Uiso 1 calc R .
C25 C 0.4631(6) 0.2688(3) 0.0502(3) 0.0510(15) Uani 1 d . .
H25A H 0.4683(6) 0.3183(3) 0.0809(3) 0.061 Uiso 1 calc R .
C26 C 0.5816(6) 0.2353(3) 0.0315(3) 0.0423(14) Uani 1 d . .
N4 N 0.7056(5) 0.2714(2) 0.0617(2) 0.0405(11) Uani 1 d . .
Cl2 Cl 0.4796(8) 0.5165(5) 0.3501(5) 0.0563(6) Uani 0.527(13) d PDU 3
O6 O 0.4663(16) 0.5094(11) 0.2667(5) 0.084(5) Uani 0.527(13) d PDU 3
O7 O 0.4017(12) 0.4528(5) 0.3756(7) 0.092(4) Uani 0.527(13) d PDU 3
O8 O 0.6186(8) 0.5079(9) 0.3852(6) 0.098(5) Uani 0.527(13) d PDU 3
O9 O 0.4273(12) 0.5938(5) 0.3685(10) 0.088(5) Uani 0.527(13) d PDU 3
Cl2' Cl 0.4902(8) 0.5236(6) 0.3479(6) 0.0563(6) Uani 0.473(13) d PDU 4
O6' O 0.4400(15) 0.4951(11) 0.2694(6) 0.074(5) Uani 0.473(13) d PDU 4
O7' O 0.5377(21) 0.4546(6) 0.3961(7) 0.142(8) Uani 0.473(13) d PDU 4
O8' O 0.5976(11) 0.5806(7) 0.3465(7) 0.088(5) Uani 0.473(13) d PDU 4
O9' O 0.3854(11) 0.5638(10) 0.3764(10) 0.118(7) Uani 0.473(13) d PDU 4

loop_
_atom_type_symbol
_atom_type_description
_atom_type_scat_dispersion_real
_atom_type_scat_dispersion_imag
_atom_type_scat_source
C C 0.0033 0.0016 'International Tables Vol C Tables 4.2.6.8 and 6.1.1.4'
H H 0.0000 0.0000 'International Tables Vol C Tables 4.2.6.8 and 6.1.1.4'
N N 0.0061 0.0033 'International Tables Vol C Tables 4.2.6.8 and 6.1.1.4'
O O 0.0106 0.0060 'International Tables Vol C Tables 4.2.6.8 and 6.1.1.4'
Cl Cl 0.1484 0.1585 'International Tables Vol C Tables 4.2.6.8 and 6.1.1.4'
Fe Fe 0.3463 0.8444 'International Tables Vol C Tables 4.2.6.8 and 6.1.1.4'

loop_
_geom_angle_atom_site_label_1
_geom_angle_atom_site_label_2
_geom_angle_atom_site_label_3
_geom_angle
O1 Fe1 N3 107.80(14)
O1 Fe1 N2 91.7(2)
N3 Fe1 N2 94.1(2)
O1 Fe1 N1 165.36(14)
N3 Fe1 N1 81.2(2)
N2 Fe1 N1 75.9(2)
O1 Fe1 N4 112.6(2)
N3 Fe1 N4 89.02(15)
N2 Fe1 N4 153.3(2)
N1 Fe1 N4 78.4(2)
O1 Fe1 O2 81.06(14)
N3 Fe1 O2 170.8(2)
N2 Fe1 O2 83.12(14)
N1 Fe1 O2 89.63(15)
N4 Fe1 O2 89.66(14)
Cl1' O2 Fe1 144.3(4)
Cl1 O2 Fe1 135.3(3)
O4 Cl1 O3 111.8(6)
O4 Cl1 O2 112.9(5)
O3 Cl1 O2 108.5(5)
O4 Cl1 O5 110.3(6)
O3 Cl1 O5 109.0(5)
O2 Cl1 O5 104.1(4)
O5' Cl1' O4' 111.5(6)
O5' Cl1' O3' 111.7(6)
O4' Cl1' O3' 109.9(6)
O5' Cl1' O2 110.0(5)
O4' Cl1' O2 104.0(5)
O3' Cl1' O2 109.3(5)
C17 N1 C1 111.3(4)
C17 N1 C7 112.9(4)
C1 N1 C7 109.1(4)
C17 N1 Fe1 108.7(3)
C1 N1 Fe1 106.5(3)
C7 N1 Fe1 108.0(3)
N1 C1 C2 110.3(4)
N2 C2 C3 121.9(6)
N2 C2 C1 115.9(5)
C3 C2 C1 122.1(6)
C4 C3 C2 118.7(6)
C5 C4 C3 119.5(6)
C4 C5 C6 119.2(6)
N2 C6 C5 121.8(6)
C2 N2 C6 118.9(5)
C2 N2 Fe1 115.1(4)
C6 N2 Fe1 126.0(4)
N1 C7 C8 115.1(4)
N3 C8 C9 123.6(5)
N3 C8 C7 120.3(4)
C9 C8 C7 116.0(5)
C10 C9 C8 118.9(5)
C9 C10 C11 119.9(5)
C10 C11 C12 123.2(5)
C10 C11 C16 118.1(5)
C12 C11 C16 118.7(5)
C13 C12 C11 121.0(5)
C12 C13 C14 120.0(5)
C15 C14 C13 120.7(6)
C14 C15 C16 120.8(5)
N3 C16 C15 119.9(5)
N3 C16 C11 121.3(5)
C15 C16 C11 118.7(5)
C8 N3 C16 118.1(4)
C8 N3 Fe1 113.1(3)
C16 N3 Fe1 128.7(3)
N1 C17 C18 112.4(4)
N4 C18 C19 122.3(6)
N4 C18 C17 119.0(5)
C19 C18 C17 118.6(6)
C20 C19 C18 119.4(6)
C19 C20 C21 119.9(6)
C20 C21 C26 118.1(6)
C20 C21 C22 123.3(6)
C26 C21 C22 118.6(6)
C23 C22 C21 121.6(6)
C22 C23 C24 120.5(7)
C25 C24 C23 119.5(6)
C24 C25 C26 120.6(5)
N4 C26 C25 119.6(5)
N4 C26 C21 121.2(5)
C25 C26 C21 119.3(5)
C18 N4 C26 119.1(5)
C18 N4 Fe1 113.4(4)
C26 N4 Fe1 127.1(3)
O7 Cl2 O9 108.1(6)
O7 Cl2 O8 110.9(6)
O9 Cl2 O8 111.6(6)
O7 Cl2 O6 108.4(6)
O9 Cl2 O6 109.6(6)
O8 Cl2 O6 108.2(6)
O7' Cl2' O9' 109.7(7)
O7' Cl2' O8' 110.4(6)
O9' Cl2' O8' 109.6(6)
O7' Cl2' O6' 109.1(6)
O9' Cl2' O6' 109.7(6)
O8' Cl2' O6' 108.3(6)

loop_
_geom_bond_atom_site_label_1
_geom_bond_atom_site_label_2
_geom_bond_distance
Fe1 O1 2.094(3)
Fe1 N3 2.172(4)
Fe1 N2 2.184(4)
Fe1 N1 2.197(4)
Fe1 N4 2.201(4)
Fe1 O2 2.262(3)
O2 Cl1' 1.417(6)
O2 Cl1 1.426(6)
Cl1 O4 1.381(6)
Cl1 O3 1.413(6)
Cl1 O5 1.427(7)
Cl1' O5' 1.388(6)
Cl1' O4' 1.408(7)
Cl1' O3' 1.410(6)
N1 C17 1.473(6)
N1 C1 1.488(6)
N1 C7 1.495(6)
C1 C2 1.497(7)
C2 N2 1.333(6)
C2 C3 1.391(8)
C3 C4 1.376(9)
C4 C5 1.363(9)
C5 C6 1.385(8)
C6 N2 1.340(6)
C7 C8 1.523(7)
C8 N3 1.314(6)
C8 C9 1.409(7)
C9 C10 1.346(7)
C10 C11 1.404(7)
C11 C12 1.411(7)
C11 C16 1.412(7)
C12 C13 1.353(8)
C13 C14 1.390(8)
C14 C15 1.361(7)
C15 C16 1.396(7)
C16 N3 1.374(6)
C17 C18 1.508(8)
C18 N4 1.314(6)
C18 C19 1.416(7)
C19 C20 1.348(8)
C20 C21 1.404(8)
C21 C26 1.404(7)
C21 C22 1.415(9)
C22 C23 1.342(9)
C23 C24 1.403(8)
C24 C25 1.388(8)
C25 C26 1.402(7)
C26 N4 1.377(6)
Cl2 O7 1.409(7)
Cl2 O9 1.407(6)
Cl2 O8 1.412(7)
Cl2 O6 1.430(6)
Cl2' O7' 1.410(7)
Cl2' O9' 1.406(7)
Cl2' O8' 1.416(7)
Cl2' O6' 1.428(7)

loop_
_geom_torsion_atom_site_label_1
_geom_torsion_atom_site_label_2
_geom_torsion_atom_site_label_3
_geom_torsion_atom_site_label_4
_geom_torsion
O1 Fe1 O2 Cl1' -100.8(6)
N3 Fe1 O2 Cl1' 93.8(10)
N2 Fe1 O2 Cl1' 166.4(6)
N1 Fe1 O2 Cl1' 90.5(6)
N4 Fe1 O2 Cl1' 12.1(6)
O1 Fe1 O2 Cl1 -77.5(5)
N3 Fe1 O2 Cl1 117.1(9)
N2 Fe1 O2 Cl1 -170.3(5)
N1 Fe1 O2 Cl1 113.8(5)
N4 Fe1 O2 Cl1 35.4(5)
Cl1' O2 Cl1 O4 56.0(19)
Fe1 O2 Cl1 O4 -73.7(8)
Cl1' O2 Cl1 O3 -68.5(19)
Fe1 O2 Cl1 O3 161.8(6)
Cl1' O2 Cl1 O5 175.6(21)
Fe1 O2 Cl1 O5 45.9(7)
Cl1 O2 Cl1' O5' -41.9(18)
Fe1 O2 Cl1' O5' 26.5(9)
Cl1 O2 Cl1' O4' -161.4(21)
Fe1 O2 Cl1' O4' -93.1(7)
Cl1 O2 Cl1' O3' 81.2(18)
Fe1 O2 Cl1' O3' 149.5(6)
O1 Fe1 N1 C17 -119.4(6)
N3 Fe1 N1 C17 111.4(3)
N2 Fe1 N1 C17 -152.1(3)
N4 Fe1 N1 C17 20.6(3)
O2 Fe1 N1 C17 -69.1(3)
O1 Fe1 N1 C1 0.7(8)
N3 Fe1 N1 C1 -128.6(3)
N2 Fe1 N1 C1 -32.1(3)
N4 Fe1 N1 C1 140.6(3)
O2 Fe1 N1 C1 50.9(3)
O1 Fe1 N1 C7 117.8(6)
N3 Fe1 N1 C7 -11.4(3)
N2 Fe1 N1 C7 85.0(3)
N4 Fe1 N1 C7 -102.2(3)
O2 Fe1 N1 C7 168.0(3)
C17 N1 C1 C2 161.6(4)
C7 N1 C1 C2 -73.2(5)
Fe1 N1 C1 C2 43.2(5)
N1 C1 C2 N2 -31.3(6)
N1 C1 C2 C3 151.0(5)
N2 C2 C3 C4 0.7(8)
C1 C2 C3 C4 178.3(5)
C2 C3 C4 C5 -0.1(9)
C3 C4 C5 C6 0.2(9)
C4 C5 C6 N2 -0.8(9)
C3 C2 N2 C6 -1.3(7)
C1 C2 N2 C6 -179.0(4)
C3 C2 N2 Fe1 179.8(4)
C1 C2 N2 Fe1 2.1(6)
C5 C6 N2 C2 1.3(8)
C5 C6 N2 Fe1 -179.9(4)
O1 Fe1 N2 C2 -154.7(3)
N3 Fe1 N2 C2 97.3(4)
N1 Fe1 N2 C2 17.5(3)
N4 Fe1 N2 C2 1.4(6)
O2 Fe1 N2 C2 -73.9(4)
O1 Fe1 N2 C6 26.5(4)
N3 Fe1 N2 C6 -81.5(4)
N1 Fe1 N2 C6 -161.4(4)
N4 Fe1 N2 C6 -177.4(4)
O2 Fe1 N2 C6 107.3(4)
C17 N1 C7 C8 -104.2(5)
C1 N1 C7 C8 131.5(5)
Fe1 N1 C7 C8 16.1(5)
N1 C7 C8 N3 -13.4(7)
N1 C7 C8 C9 169.9(5)
N3 C8 C9 C10 1.0(8)
C7 C8 C9 C10 177.5(5)
C8 C9 C10 C11 0.8(8)
C9 C10 C11 C12 178.4(5)
C9 C10 C11 C16 -1.6(7)
C10 C11 C12 C13 179.3(5)
C16 C11 C12 C13 -0.7(8)
C11 C12 C13 C14 -0.4(9)
C12 C13 C14 C15 1.0(9)
C13 C14 C15 C16 -0.4(9)
C14 C15 C16 N3 179.8(5)
C14 C15 C16 C11 -0.6(8)
C10 C11 C16 N3 0.7(7)
C12 C11 C16 N3 -179.3(4)
C10 C11 C16 C15 -178.8(5)
C12 C11 C16 C15 1.2(7)
C9 C8 N3 C16 -1.8(8)
C7 C8 N3 C16 -178.2(4)
C9 C8 N3 Fe1 179.0(4)
C7 C8 N3 Fe1 2.6(6)
C15 C16 N3 C8 -179.5(5)
C11 C16 N3 C8 1.0(7)
C15 C16 N3 Fe1 -0.5(7)
C11 C16 N3 Fe1 180.0(3)
O1 Fe1 N3 C8 -162.9(3)
N2 Fe1 N3 C8 -69.8(4)
N1 Fe1 N3 C8 5.2(4)
N4 Fe1 N3 C8 83.6(4)
O2 Fe1 N3 C8 1.9(11)
O1 Fe1 N3 C16 18.0(4)
N2 Fe1 N3 C16 111.1(4)
N1 Fe1 N3 C16 -173.8(4)
N4 Fe1 N3 C16 -95.4(4)
O2 Fe1 N3 C16 -177.2(7)
C1 N1 C17 C18 -147.9(4)
C7 N1 C17 C18 89.0(5)
Fe1 N1 C17 C18 -30.9(5)
N1 C17 C18 N4 27.8(7)
N1 C17 C18 C19 -155.8(5)
N4 C18 C19 C20 -1.6(9)
C17 C18 C19 C20 -177.9(5)
C18 C19 C20 C21 -0.8(9)
C19 C20 C21 C26 2.5(9)
C19 C20 C21 C22 -176.3(6)
C20 C21 C22 C23 178.8(6)
C26 C21 C22 C23 0.1(9)
C21 C22 C23 C24 1.5(10)
C22 C23 C24 C25 -0.6(9)
C23 C24 C25 C26 -1.8(9)
C24 C25 C26 N4 -176.0(5)
C24 C25 C26 C21 3.3(8)
C20 C21 C26 N4 -2.0(8)
C22 C21 C26 N4 176.8(5)
C20 C21 C26 C25 178.7(5)
C22 C21 C26 C25 -2.5(8)
C19 C18 N4 C26 2.1(7)
C17 C18 N4 C26 178.4(5)
C19 C18 N4 Fe1 174.9(4)
C17 C18 N4 Fe1 -8.8(6)
C25 C26 N4 C18 179.0(5)
C21 C26 N4 C18 -0.2(7)
C25 C26 N4 Fe1 7.3(7)
C21 C26 N4 Fe1 -172.0(4)
O1 Fe1 N4 C18 162.9(3)
N3 Fe1 N4 C18 -88.2(3)
N2 Fe1 N4 C18 8.9(5)
N1 Fe1 N4 C18 -7.0(3)
O2 Fe1 N4 C18 82.7(3)
O1 Fe1 N4 C26 -24.9(4)
N3 Fe1 N4 C26 84.0(4)
N2 Fe1 N4 C26 -179.0(4)
N1 Fe1 N4 C26 165.2(4)
O2 Fe1 N4 C26 -105.1(4)
